data_8100869
loop_
_publ_author_name
'Peters, E.-M.'
'Peters, K.'
'Librera, C. P.'
'Adam, W.'

_publ_section_title
;
Crystal structure of (3a\a,8a\a,13a\b)-3a,4,8a,9,13a,
14-hexamethyl-1,2,3, 3a,6,7,8,8a,11,12,13,13a-tris(cyclopenta[4,5:4',
5':4'',5'']pyrazolo) [1,5-a:1',5'-c:1'',5''-e]triazine, C~24~H~36~N~6~
;
_journal_issue 1
_journal_name_full 'Zeitschrift f\"ur Kristallographie - New Crystal Structures'
_journal_page_first 123
_journal_page_last 125
_journal_volume 216
_journal_year 2001
_chemical_formula_sum 'C24 H36 N6'
_chemical_formula_weight 408.59
_chemical_melting_point 453
_space_group_IT_number 14
_symmetry_cell_setting monoclinic
_symmetry_space_group_name_Hall '-P 2yn'
_symmetry_space_group_name_H-M 'P 1 21/n 1'
_cell_angle_alpha 90.00
_cell_angle_beta 93.470(10)
_cell_angle_gamma 90.00
_cell_formula_units_Z 8
_cell_length_a 9.7670(10)
_cell_length_b 16.724(2)
_cell_length_c 27.337(3)
_cell_measurement_temperature 293(2)
_cell_volume 4457.1(9)
_diffrn_ambient_temperature 293(2)
_exptl_crystal_density_diffrn 1.218
_cod_original_sg_symbol_H-M 'P 21/n'
_cod_database_code 8100869

loop_
_symmetry_equiv_pos_as_xyz
'x, y, z'
'-x+1/2, y+1/2, -z+1/2'
'-x, -y, -z'
'x-1/2, -y-1/2, z-1/2'

loop_
_atom_site_label
_atom_site_type_symbol
_atom_site_fract_x
_atom_site_fract_y
_atom_site_fract_z
_atom_site_U_iso_or_equiv
_atom_site_adp_type
_atom_site_occupancy
_atom_site_calc_flag
_atom_site_refinement_flags
_atom_site_disorder_assembly
N1 N 0.3671(2) 0.76653(11) 0.11814(7) 0.0349(4) Uani 1 d . .
N2 N 0.3478(2) 0.73650(12) 0.16627(8) 0.0379(5) Uani 1 d . .
C3 C 0.2385(2) 0.76733(14) 0.18172(9) 0.0379(5) Uani 1 d . .
C4 C 0.1699(2) 0.82784(14) 0.14749(9) 0.0374(5) Uani 1 d . .
C5 C 0.0509(3) 0.78806(18) 0.11548(11) 0.0508(7) Uani 1 d . .
H5A H 0.0264 0.7371 0.1295 0.080 Uiso 1 calc R .
H5B H -0.0294 0.8223 0.1138 0.080 Uiso 1 calc R .
C6 C 0.1022(3) 0.77612(18) 0.06496(11) 0.0548(7) Uani 1 d . .
H6A H 0.0278 0.7810 0.0400 0.080 Uiso 1 calc R .
H6B H 0.1446 0.7240 0.0622 0.080 Uiso 1 calc R .
C7 C 0.2066(3) 0.84248(17) 0.06034(10) 0.0476(6) Uani 1 d . .
H7A H 0.1620 0.8936 0.0541 0.080 Uiso 1 calc R .
H7B H 0.2671 0.8313 0.0343 0.080 Uiso 1 calc R .
C8 C 0.2855(2) 0.84144(13) 0.11097(9) 0.0347(5) Uani 1 d . .
N9 N 0.3709(2) 0.91253(11) 0.12057(7) 0.0360(4) Uani 1 d . .
N10 N 0.3764(2) 0.96808(12) 0.08272(8) 0.0434(5) Uani 1 d . .
C11 C 0.4834(3) 1.01147(15) 0.08969(10) 0.0461(6) Uani 1 d . .
C12 C 0.5728(3) 0.99015(14) 0.13463(10) 0.0427(6) Uani 1 d . .
C13 C 0.5540(4) 1.04880(16) 0.17739(12) 0.0593(8) Uani 1 d . .
H13A H 0.6409 1.0580 0.1956 0.080 Uiso 1 calc R .
H13B H 0.5189 1.0996 0.1650 0.080 Uiso 1 calc R .
C14 C 0.4526(3) 1.01032(16) 0.21008(11) 0.0550(7) Uani 1 d . .
H14A H 0.3589 1.0230 0.1989 0.080 Uiso 1 calc R .
H14B H 0.4684 1.0279 0.2438 0.080 Uiso 1 calc R .
C15 C 0.4808(3) 0.92121(14) 0.20529(9) 0.0399(5) Uani 1 d . .
H15A H 0.4035 0.8898 0.2150 0.080 Uiso 1 calc R .
H15B H 0.5620 0.9058 0.2253 0.080 Uiso 1 calc R .
C16 C 0.5028(2) 0.91010(13) 0.15076(8) 0.0338(5) Uani 1 d . .
N17 N 0.5802(2) 0.83859(11) 0.13828(7) 0.0349(4) Uani 1 d . .
N18 N 0.6663(2) 0.80541(12) 0.17561(8) 0.0409(5) Uani 1 d . .
C19 C 0.6848(3) 0.73117(15) 0.16624(10) 0.0419(6) Uani 1 d . .
C20 C 0.6066(3) 0.70194(14) 0.12032(10) 0.0414(6) Uani 1 d . .
C21 C 0.7006(3) 0.69684(19) 0.07646(11) 0.0560(7) Uani 1 d . .
H21A H 0.7960 0.6921 0.0882 0.080 Uiso 1 calc R .
H21B H 0.6764 0.6507 0.0562 0.080 Uiso 1 calc R .
C22 C 0.6782(3) 0.7730(2) 0.04749(12) 0.0596(8) Uani 1 d . .
H22A H 0.6954 0.7649 0.0133 0.080 Uiso 1 calc R .
H22B H 0.7374 0.8155 0.0606 0.080 Uiso 1 calc R .
C23 C 0.5284(3) 0.79250(18) 0.05351(9) 0.0483(6) Uani 1 d . .
H23A H 0.4687 0.7587 0.0328 0.080 Uiso 1 calc R .
H23B H 0.5088 0.8481 0.0457 0.080 Uiso 1 calc R .
C24 C 0.5113(2) 0.77531(13) 0.10800(9) 0.0353(5) Uani 1 d . .
C25 C 0.1833(3) 0.7419(2) 0.22905(11) 0.0587(8) Uani 1 d . .
H25A H 0.1016 0.7717 0.2345 0.080 Uiso 1 calc R .
H25B H 0.2507 0.7518 0.2554 0.080 Uiso 1 calc R .
H25C H 0.1621 0.6859 0.2277 0.080 Uiso 1 calc R .
C26 C 0.1194(3) 0.90250(17) 0.17229(12) 0.0555(7) Uani 1 d . .
H26A H 0.1935 0.9259 0.1921 0.080 Uiso 1 calc R .
H26B H 0.0463 0.8886 0.1926 0.080 Uiso 1 calc R .
H26C H 0.0866 0.9402 0.1478 0.080 Uiso 1 calc R .
C27 C 0.5142(4) 1.07717(19) 0.05498(13) 0.0697(9) Uani 1 d . .
H27A H 0.5982 1.1030 0.0660 0.080 Uiso 1 calc R .
H27B H 0.4407 1.1154 0.0538 0.080 Uiso 1 calc R .
H27C H 0.5233 1.0553 0.0229 0.080 Uiso 1 calc R .
C28 C 0.7230(3) 0.98211(19) 0.12406(15) 0.0658(9) Uani 1 d . .
H28A H 0.7755 0.9686 0.1537 0.080 Uiso 1 calc R .
H28B H 0.7553 1.0319 0.1116 0.080 Uiso 1 calc R .
H28C H 0.7331 0.9408 0.1002 0.080 Uiso 1 calc R .
C29 C 0.7805(3) 0.68095(19) 0.19776(12) 0.0591(8) Uani 1 d . .
H29A H 0.7802 0.6273 0.1853 0.080 Uiso 1 calc R .
H29B H 0.7515 0.6807 0.2307 0.080 Uiso 1 calc R .
H29C H 0.8716 0.7026 0.1976 0.080 Uiso 1 calc R .
C30 C 0.5387(3) 0.62106(16) 0.12743(15) 0.0662(9) Uani 1 d . .
H30A H 0.4810 0.6240 0.1546 0.080 Uiso 1 calc R .
H30B H 0.6081 0.5812 0.1340 0.080 Uiso 1 calc R .
H30C H 0.4844 0.6071 0.0983 0.080 Uiso 1 calc R .
N31 N 0.8647(2) 0.40858(11) 0.10674(8) 0.0374(4) Uani 1 d . .
N32 N 0.8428(2) 0.43841(12) 0.15467(8) 0.0402(5) Uani 1 d . .
C33 C 0.7328(3) 0.40747(14) 0.16937(10) 0.0403(5) Uani 1 d . .
C34 C 0.6666(2) 0.34747(15) 0.13456(10) 0.0437(6) Uani 1 d . .
C35 C 0.5499(3) 0.3868(2) 0.10189(12) 0.0581(8) Uani 1 d . .
H35A H 0.4689 0.3530 0.1003 0.080 Uiso 1 calc R .
H35B H 0.5259 0.4383 0.1152 0.080 Uiso 1 calc R .
C36 C 0.6030(4) 0.3968(2) 0.05117(13) 0.0697(9) Uani 1 d . .
H36A H 0.6443 0.4491 0.0476 0.080 Uiso 1 calc R .
H36B H 0.5297 0.3902 0.0259 0.080 Uiso 1 calc R .
C37 C 0.7097(3) 0.33092(19) 0.04818(11) 0.0556(7) Uani 1 d . .
H37A H 0.7720 0.3420 0.0227 0.080 Uiso 1 calc R .
H37B H 0.6666 0.2794 0.0420 0.080 Uiso 1 calc R .
C38 C 0.7847(2) 0.33350(14) 0.09927(9) 0.0400(5) Uani 1 d . .
N39 N 0.8713(2) 0.26341(11) 0.11001(8) 0.0397(5) Uani 1 d . .
N40 N 0.8757(2) 0.20452(13) 0.07394(8) 0.0480(6) Uani 1 d . .
C41 C 0.9820(3) 0.16110(15) 0.08271(10) 0.0478(6) Uani 1 d . .
C42 C 1.0718(3) 0.18598(14) 0.12680(10) 0.0419(6) Uani 1 d . .
C43 C 1.0555(3) 0.13015(16) 0.17059(11) 0.0553(7) Uani 1 d . .
H43A H 1.1426 0.1237 0.1892 0.080 Uiso 1 calc R .
H43B H 1.0238 0.0779 0.1594 0.080 Uiso 1 calc R .
C44 C 0.9506(3) 0.16874(16) 0.20221(11) 0.0537(7) Uani 1 d . .
H44A H 0.8578 0.1543 0.1908 0.080 Uiso 1 calc R .
H44B H 0.9659 0.1531 0.2363 0.080 Uiso 1 calc R .
C45 C 0.9755(3) 0.25788(14) 0.19573(9) 0.0405(5) Uani 1 d . .
H45A H 1.0548 0.2754 0.2160 0.080 Uiso 1 calc R .
H45B H 0.8962 0.2887 0.2042 0.080 Uiso 1 calc R .
C46 C 1.0008(2) 0.26709(13) 0.14098(9) 0.0348(5) Uani 1 d . .
N47 N 1.0789(2) 0.33810(11) 0.12808(7) 0.0361(4) Uani 1 d . .
N48 N 1.1637(2) 0.37195(13) 0.16581(8) 0.0418(5) Uani 1 d . .
C49 C 1.1802(3) 0.44587(15) 0.15704(10) 0.0434(6) Uani 1 d . .
C50 C 1.1027(3) 0.47536(15) 0.11055(10) 0.0419(6) Uani 1 d . .
C51 C 1.1996(3) 0.48137(19) 0.06745(11) 0.0559(7) Uani 1 d . .
H51A H 1.1762 0.5277 0.0473 0.080 Uiso 1 calc R .
H51B H 1.2943 0.4864 0.0800 0.080 Uiso 1 calc R .
C52 C 1.1805(3) 0.4064(2) 0.03811(12) 0.0638(8) Uani 1 d . .
H52A H 1.2409 0.3644 0.0510 0.080 Uiso 1 calc R .
H52B H 1.1982 0.4156 0.0040 0.080 Uiso 1 calc R .
C53 C 1.0317(3) 0.38451(19) 0.04335(10) 0.0514(7) Uani 1 d . .
H53A H 1.0153 0.3287 0.0354 0.080 Uiso 1 calc R .
H53B H 0.9714 0.4174 0.0222 0.080 Uiso 1 calc R .
C54 C 1.0099(2) 0.40093(14) 0.09767(9) 0.0373(5) Uani 1 d . .
C55 C 0.6771(3) 0.4320(2) 0.21700(11) 0.0586(8) Uani 1 d . .
H55A H 0.5948 0.4024 0.2220 0.080 Uiso 1 calc R .
H55B H 0.6567 0.4881 0.2162 0.080 Uiso 1 calc R .
H55C H 0.7439 0.4211 0.2433 0.080 Uiso 1 calc R .
C56 C 0.6153(3) 0.27230(18) 0.15924(13) 0.0624(8) Uani 1 d . .
H56A H 0.5740 0.2371 0.1348 0.080 Uiso 1 calc R .
H56B H 0.5485 0.2868 0.1820 0.080 Uiso 1 calc R .
H56C H 0.6910 0.2457 0.1764 0.080 Uiso 1 calc R .
C57 C 1.0119(4) 0.09059(19) 0.05140(12) 0.0710(10) Uani 1 d . .
H57A H 1.0957 0.0657 0.0637 0.080 Uiso 1 calc R .
H57B H 1.0212 0.1080 0.0183 0.080 Uiso 1 calc R .
H57C H 0.9380 0.0528 0.0521 0.080 Uiso 1 calc R .
C58 C 1.2221(3) 0.19408(19) 0.11536(14) 0.0653(9) Uani 1 d . .
H58A H 1.2752 0.2101 0.1444 0.080 Uiso 1 calc R .
H58B H 1.2306 0.2336 0.0903 0.080 Uiso 1 calc R .
H58C H 1.2551 0.1436 0.1042 0.080 Uiso 1 calc R .
C59 C 1.2740(3) 0.4967(2) 0.18857(12) 0.0634(9) Uani 1 d . .
H59A H 1.2722 0.5504 0.1762 0.080 Uiso 1 calc R .
H59B H 1.3656 0.4760 0.1885 0.080 Uiso 1 calc R .
H59C H 1.2447 0.4966 0.2215 0.080 Uiso 1 calc R .
C60 C 1.0330(3) 0.55531(17) 0.11746(15) 0.0681(10) Uani 1 d . .
H60A H 0.9743 0.5517 0.1443 0.080 Uiso 1 calc R .
H60B H 0.9793 0.5691 0.0881 0.080 Uiso 1 calc R .
H60C H 1.1013 0.5957 0.1244 0.080 Uiso 1 calc R .

loop_
_atom_site_aniso_label
_atom_site_aniso_U_11
_atom_site_aniso_U_22
_atom_site_aniso_U_33
_atom_site_aniso_U_23
_atom_site_aniso_U_13
_atom_site_aniso_U_12
N1 0.0334(10) 0.0283(9) 0.0433(11) 0.0032(8) 0.0053(8) -0.0014(7)
N2 0.0340(10) 0.0336(10) 0.0459(11) 0.0074(8) 0.0012(8) -0.0033(8)
C3 0.0333(12) 0.0394(12) 0.0410(13) 0.0043(10) 0.0014(9) -0.0053(10)
C4 0.0307(11) 0.0362(12) 0.0450(13) 0.0002(10) -0.0003(9) 0.0020(9)
C5 0.0355(14) 0.0551(16) 0.0606(17) -0.0038(13) -0.0064(12) -0.0036(12)
C6 0.0522(16) 0.0565(17) 0.0540(16) -0.0028(13) -0.0111(13) -0.0091(13)
C7 0.0487(15) 0.0497(15) 0.0430(14) 0.0033(11) -0.0096(11) -0.0013(12)
C8 0.0360(12) 0.0288(11) 0.0390(12) 0.0009(9) -0.0006(9) -0.0004(9)
N9 0.0402(11) 0.0277(9) 0.0394(11) 0.0070(8) -0.0027(8) -0.0015(8)
N10 0.0544(13) 0.0319(10) 0.0436(11) 0.0093(9) 0.0007(9) 0.0022(9)
C11 0.0577(16) 0.0306(12) 0.0505(15) 0.0065(10) 0.0070(12) -0.0044(11)
C12 0.0478(14) 0.0283(11) 0.0521(15) 0.0039(10) 0.0041(11) -0.0077(10)
C13 0.080(2) 0.0321(13) 0.0647(18) -0.0022(12) -0.0033(16) -0.0138(13)
C14 0.0683(19) 0.0367(13) 0.0597(17) -0.0121(12) 0.0026(14) 0.0004(13)
C15 0.0434(13) 0.0362(12) 0.0399(13) -0.0008(10) -0.0001(10) -0.0029(10)
C16 0.0364(12) 0.0248(10) 0.0401(12) 0.0008(9) 0.0001(9) -0.0030(8)
N17 0.0355(10) 0.0272(9) 0.0414(11) 0.0000(8) -0.0023(8) 0.0005(7)
N18 0.0360(11) 0.0412(11) 0.0450(11) 0.0008(9) -0.0010(9) 0.0036(9)
C19 0.0388(13) 0.0394(13) 0.0481(14) 0.0053(10) 0.0082(11) 0.0060(10)
C20 0.0354(12) 0.0305(12) 0.0591(15) -0.0047(10) 0.0079(11) 0.0023(9)
C21 0.0525(17) 0.0612(18) 0.0553(17) -0.0149(14) 0.0105(13) 0.0099(14)
C22 0.0608(19) 0.0659(19) 0.0540(17) -0.0038(14) 0.0183(14) -0.0005(15)
C23 0.0525(16) 0.0531(15) 0.0397(13) -0.0026(11) 0.0070(11) 0.0004(12)
C24 0.0332(12) 0.0318(11) 0.0412(13) -0.0020(9) 0.0042(9) -0.0029(9)
C25 0.0473(16) 0.076(2) 0.0529(17) 0.0146(15) 0.0081(13) -0.0081(15)
C26 0.0478(16) 0.0507(16) 0.0686(19) -0.0103(14) 0.0088(14) 0.0088(13)
C27 0.097(3) 0.0459(16) 0.067(2) 0.0192(15) 0.0125(18) -0.0137(17)
C28 0.0465(17) 0.0469(16) 0.105(3) 0.0100(17) 0.0118(16) -0.0097(13)
C29 0.0531(17) 0.0581(18) 0.0664(19) 0.0086(14) 0.0065(14) 0.0221(14)
C30 0.0532(17) 0.0300(13) 0.116(3) -0.0013(15) 0.0082(17) 0.0001(12)
N31 0.0332(10) 0.0323(10) 0.0466(11) -0.0017(8) 0.0017(8) 0.0054(8)
N32 0.0361(10) 0.0347(10) 0.0494(12) -0.0040(9) 0.0006(9) 0.0057(8)
C33 0.0339(12) 0.0379(12) 0.0489(14) -0.0029(10) 0.0001(10) 0.0060(10)
C34 0.0299(12) 0.0401(13) 0.0606(16) -0.0011(11) -0.0016(11) 0.0008(10)
C35 0.0363(14) 0.0609(18) 0.075(2) -0.0040(15) -0.0116(13) 0.0069(13)
C36 0.0579(19) 0.073(2) 0.075(2) 0.0013(17) -0.0221(16) 0.0200(16)
C37 0.0519(16) 0.0597(17) 0.0530(16) -0.0081(13) -0.0154(13) 0.0105(13)
C38 0.0351(12) 0.0361(12) 0.0477(14) -0.0049(10) -0.0055(10) 0.0052(10)
N39 0.0387(11) 0.0305(10) 0.0485(12) -0.0100(8) -0.0091(9) 0.0053(8)
N40 0.0573(14) 0.0351(11) 0.0499(13) -0.0125(9) -0.0105(10) 0.0058(10)
C41 0.0609(17) 0.0341(12) 0.0479(15) -0.0084(11) -0.0019(12) 0.0092(12)
C42 0.0436(14) 0.0288(11) 0.0525(15) -0.0051(10) -0.0036(11) 0.0082(10)
C43 0.073(2) 0.0312(13) 0.0597(17) 0.0004(11) -0.0110(14) 0.0133(12)
C44 0.0636(18) 0.0379(14) 0.0593(17) 0.0080(12) 0.0018(14) -0.0027(12)
C45 0.0447(13) 0.0340(12) 0.0425(13) -0.0010(10) -0.0002(10) 0.0013(10)
C46 0.0339(12) 0.0270(10) 0.0428(13) -0.0025(9) -0.0042(9) 0.0031(9)
N47 0.0361(10) 0.0293(9) 0.0423(11) -0.0008(8) -0.0042(8) 0.0023(8)
N48 0.0381(11) 0.0422(11) 0.0444(11) 0.0009(9) -0.0029(9) -0.0056(9)
C49 0.0424(13) 0.0416(13) 0.0470(14) -0.0033(11) 0.0089(11) -0.0053(11)
C50 0.0369(13) 0.0341(12) 0.0558(15) 0.0049(10) 0.0107(11) 0.0023(10)
C51 0.0493(16) 0.0641(18) 0.0555(17) 0.0175(14) 0.0128(13) 0.0004(14)
C52 0.0593(19) 0.077(2) 0.0571(18) 0.0027(15) 0.0179(15) 0.0088(16)
C53 0.0558(17) 0.0588(17) 0.0400(14) 0.0014(12) 0.0060(12) 0.0108(13)
C54 0.0362(12) 0.0345(12) 0.0412(13) 0.0012(9) 0.0021(10) 0.0068(9)
C55 0.0459(16) 0.071(2) 0.0602(18) -0.0071(15) 0.0099(13) 0.0092(14)
C56 0.0479(17) 0.0512(17) 0.089(2) 0.0021(16) 0.0096(16) -0.0082(13)
C57 0.097(3) 0.0520(18) 0.062(2) -0.0200(15) -0.0099(18) 0.0261(17)
C58 0.0481(17) 0.0496(17) 0.098(3) -0.0077(17) 0.0061(16) 0.0158(13)
C59 0.0635(19) 0.065(2) 0.0622(19) -0.0073(15) 0.0110(15) -0.0302(16)
C60 0.0541(18) 0.0332(14) 0.119(3) 0.0022(16) 0.0214(18) 0.0021(13)

loop_
_geom_bond_atom_site_label_1
_geom_bond_atom_site_label_2
_geom_bond_distance
_geom_bond_site_symmetry_2
_geom_bond_publ_flag
N1 N2 1.431(3) . ?
N1 C24 1.459(3) . ?
N1 C8 1.492(3) . ?
N2 C3 1.280(3) . ?
C3 C25 1.493(4) . ?
C3 C4 1.507(3) . ?
C4 C26 1.517(4) . ?
C4 C5 1.560(3) . ?
C4 C8 1.568(3) . ?
C5 C6 1.510(4) . ?
C5 H5A 0.9700 . ?
C5 H5B 0.9700 . ?
C6 C7 1.518(4) . ?
C6 H6A 0.9700 . ?
C6 H6B 0.9700 . ?
C7 C8 1.543(3) . ?
C7 H7A 0.9700 . ?
C7 H7B 0.9700 . ?
C8 N9 1.467(3) . ?
N9 N10 1.394(3) . ?
N9 C16 1.488(3) . ?
N10 C11 1.277(3) . ?
C11 C27 1.494(4) . ?
C11 C12 1.507(4) . ?
C12 C28 1.518(4) . ?
C12 C13 1.546(4) . ?
C12 C16 1.578(3) . ?
C13 C14 1.517(4) . ?
C13 H13A 0.9700 . ?
C13 H13B 0.9700 . ?
C14 C15 1.523(4) . ?
C14 H14A 0.9700 . ?
C14 H14B 0.9700 . ?
C15 C16 1.530(3) . ?
C15 H15A 0.9700 . ?
C15 H15B 0.9700 . ?
C16 N17 1.466(3) . ?
N17 N18 1.398(3) . ?
N17 C24 1.480(3) . ?
N18 C19 1.283(3) . ?
C19 C29 1.492(4) . ?
C19 C20 1.510(4) . ?
C20 C30 1.524(4) . ?
C20 C21 1.556(4) . ?
C20 C24 1.564(3) . ?
C21 C22 1.509(4) . ?
C21 H21A 0.9700 . ?
C21 H21B 0.9700 . ?
C22 C23 1.518(4) . ?
C22 H22A 0.9700 . ?
C22 H22B 0.9700 . ?
C23 C24 1.536(3) . ?
C23 H23A 0.9700 . ?
C23 H23B 0.9700 . ?
C25 H25A 0.9600 . ?
C25 H25B 0.9600 . ?
C25 H25C 0.9600 . ?
C26 H26A 0.9600 . ?
C26 H26B 0.9600 . ?
C26 H26C 0.9600 . ?
C27 H27A 0.9600 . ?
C27 H27B 0.9600 . ?
C27 H27C 0.9600 . ?
C28 H28A 0.9600 . ?
C28 H28B 0.9600 . ?
C28 H28C 0.9600 . ?
C29 H29A 0.9600 . ?
C29 H29B 0.9600 . ?
C29 H29C 0.9600 . ?
C30 H30A 0.9600 . ?
C30 H30B 0.9600 . ?
C30 H30C 0.9600 . ?
N31 N32 1.430(3) . ?
N31 C54 1.461(3) . ?
N31 C38 1.486(3) . ?
N32 C33 1.280(3) . ?
C33 C55 1.498(4) . ?
C33 C34 1.502(4) . ?
C34 C56 1.525(4) . ?
C34 C35 1.551(4) . ?
C34 C38 1.565(4) . ?
C35 C36 1.519(5) . ?
C35 H35A 0.9700 . ?
C35 H35B 0.9700 . ?
C36 C37 1.522(4) . ?
C36 H36A 0.9700 . ?
C36 H36B 0.9700 . ?
C37 C38 1.538(4) . ?
C37 H37A 0.9700 . ?
C37 H37B 0.9700 . ?
C38 N39 1.465(3) . ?
N39 N40 1.396(3) . ?
N39 C46 1.480(3) . ?
N40 C41 1.278(3) . ?
C41 C57 1.496(4) . ?
C41 C42 1.506(4) . ?
C42 C43 1.534(4) . ?
C42 C58 1.526(4) . ?
C42 C46 1.582(3) . ?
C43 C44 1.524(4) . ?
C43 H43A 0.9700 . ?
C43 H43B 0.9700 . ?
C44 C45 1.523(3) . ?
C44 H44A 0.9700 . ?
C44 H44B 0.9700 . ?
C45 C46 1.539(3) . ?
C45 H45A 0.9700 . ?
C45 H45B 0.9700 . ?
C46 N47 1.466(3) . ?
N47 N48 1.403(3) . ?
N47 C54 1.477(3) . ?
N48 C49 1.272(3) . ?
C49 C59 1.486(4) . ?
C49 C50 1.522(4) . ?
C50 C60 1.517(4) . ?
C50 C51 1.559(4) . ?
C50 C54 1.567(3) . ?
C51 C52 1.494(5) . ?
C51 H51A 0.9700 . ?
C51 H51B 0.9700 . ?
C52 C53 1.513(4) . ?
C52 H52A 0.9700 . ?
C52 H52B 0.9700 . ?
C53 C54 1.538(4) . ?
C53 H53A 0.9700 . ?
C53 H53B 0.9700 . ?
C55 H55A 0.9600 . ?
C55 H55B 0.9600 . ?
C55 H55C 0.9600 . ?
C56 H56A 0.9600 . ?
C56 H56B 0.9600 . ?
C56 H56C 0.9600 . ?
C57 H57A 0.9600 . ?
C57 H57B 0.9600 . ?
C57 H57C 0.9600 . ?
C58 H58A 0.9600 . ?
C58 H58B 0.9600 . ?
C58 H58C 0.9600 . ?
C59 H59A 0.9600 . ?
C59 H59B 0.9600 . ?
C59 H59C 0.9600 . ?
C60 H60A 0.9600 . ?
C60 H60B 0.9600 . ?
C60 H60C 0.9600 . ?
